data_1514332
loop_
_publ_author_name
'Wang, Lianke'
'Shen, Yanfang'
'Zhu, Qiuju'
'Xu, Weinan'
'Yang, Mingdi'
'Zhou, Hongping'
'Wu, Jieying'
'Tian, Yupeng'

_publ_section_title
;
 Systematic Study and Imaging Application of Aggregation-Induced Emission
 of Ester-Isophorone Derivatives
;
_journal_issue 16
_journal_name_full 'The Journal of Physical Chemistry C'
_journal_page_first 8531
_journal_paper_doi 10.1021/jp412279m
_journal_volume 118
_journal_year 2014
_chemical_formula_moiety 'C24 H25 N3 O2'
_chemical_formula_sum 'C24 H25 N3 O2'
_chemical_formula_weight 387.47
_chemical_name_systematic
; 
 ? 
;
_space_group_IT_number 2
_symmetry_cell_setting triclinic
_symmetry_space_group_name_Hall '-P 1'
_symmetry_space_group_name_H-M 'P -1'
_atom_sites_solution_hydrogens geom
_atom_sites_solution_primary direct
_atom_sites_solution_secondary difmap
_audit_creation_method SHELXL-97
_cell_angle_alpha 98.617(5)
_cell_angle_beta 97.284(5)
_cell_angle_gamma 97.346(5)
_cell_formula_units_Z 2
_cell_length_a 7.516(5)
_cell_length_b 8.738(5)
_cell_length_c 16.992(5)
_cell_measurement_reflns_used 2641
_cell_measurement_temperature 296(2)
_cell_measurement_theta_max 24.67
_cell_measurement_theta_min 2.38
_cell_volume 1082.1(10)
_computing_cell_refinement 'Bruker SMART'
_computing_data_collection 'Bruker SMART'
_computing_data_reduction 'Bruker SAINT'
_computing_molecular_graphics 'Bruker SHELXTL'
_computing_publication_material 'Bruker SHELXTL'
_computing_structure_refinement 'SHELXL-97 (Sheldrick, 1997)'
_computing_structure_solution 'SHELXS-97 (Sheldrick, 1990)'
_diffrn_ambient_temperature 296(2)
_diffrn_measured_fraction_theta_full 0.991
_diffrn_measured_fraction_theta_max 0.991
_diffrn_measurement_device_type 'CCD area detector'
_diffrn_measurement_method 'phi and omega scans'
_diffrn_radiation_monochromator graphite
_diffrn_radiation_source 'fine-focus sealed tube'
_diffrn_radiation_type MoK\a
_diffrn_radiation_wavelength 0.71069
_diffrn_reflns_av_R_equivalents 0.0199
_diffrn_reflns_av_sigmaI/netI 0.0265
_diffrn_reflns_limit_h_max 8
_diffrn_reflns_limit_h_min -8
_diffrn_reflns_limit_k_max 10
_diffrn_reflns_limit_k_min -10
_diffrn_reflns_limit_l_max 18
_diffrn_reflns_limit_l_min -20
_diffrn_reflns_number 7805
_diffrn_reflns_theta_full 25.00
_diffrn_reflns_theta_max 25.00
_diffrn_reflns_theta_min 2.38
_exptl_absorpt_coefficient_mu 0.077
_exptl_absorpt_correction_T_max 0.9848
_exptl_absorpt_correction_T_min 0.9773
_exptl_absorpt_correction_type multi-scan
_exptl_absorpt_process_details sadabs
_exptl_crystal_colour YELLOW
_exptl_crystal_density_diffrn 1.189
_exptl_crystal_density_method 'not measured'
_exptl_crystal_description BLOCK
_exptl_crystal_F_000 412
_exptl_crystal_size_max 0.30
_exptl_crystal_size_mid 0.20
_exptl_crystal_size_min 0.20
_refine_diff_density_max 0.434
_refine_diff_density_min -0.175
_refine_diff_density_rms 0.034
_refine_ls_extinction_method none
_refine_ls_goodness_of_fit_ref 1.025
_refine_ls_hydrogen_treatment mixed
_refine_ls_matrix_type full
_refine_ls_number_parameters 265
_refine_ls_number_reflns 3770
_refine_ls_number_restraints 1
_refine_ls_restrained_S_all 1.026
_refine_ls_R_factor_all 0.0894
_refine_ls_R_factor_gt 0.0632
_refine_ls_shift/su_max 0.000
_refine_ls_shift/su_mean 0.000
_refine_ls_structure_factor_coef Fsqd
_refine_ls_weighting_details 'calc w=1/[\s^2^(Fo^2^)+(0.0952P)^2^+0.3369P] where P=(Fo^2^+2Fc^2^)/3'
_refine_ls_weighting_scheme calc
_refine_ls_wR_factor_gt 0.1766
_refine_ls_wR_factor_ref 0.2021
_reflns_number_gt 2579
_reflns_number_total 3770
_reflns_threshold_expression >2sigma(I)
_cod_data_source_file jp412279m_si_003.cif
_cod_data_source_block 1
_cod_depositor_comments
;
The following automatic conversions were performed:

'_symmetry_cell_setting' value 'Triclinic' changed to 'triclinic'
according to
/usr/data/users/saulius/crontab/automatic-downloads/rss-feeds/ACS/lib/dictionaries/cif_core.dic
dictionary named 'cif_core.dic' version 2.4.2 from 2011-04-26.

Automatic conversion script
Id: cif_fix_values 2281 2013-09-26 08:29:07Z andrius 

 Adding full bibliography for 1514330--1514333.cif.
;
_cod_original_sg_symbol_Hall '-P 1  '
_cod_original_sg_symbol_H-M 'P-1   '
_cod_database_code 1514332

loop_
_symmetry_equiv_pos_as_xyz
'x, y, z'
'-x, -y, -z'

loop_
_atom_site_label
_atom_site_type_symbol
_atom_site_fract_x
_atom_site_fract_y
_atom_site_fract_z
_atom_site_U_iso_or_equiv
_atom_site_adp_type
_atom_site_occupancy
_atom_site_symmetry_multiplicity
_atom_site_calc_flag
_atom_site_refinement_flags
N2 N 0.2549(3) -0.7437(3) -0.02315(12) 0.0718(6) Uani 1 1 d .
C12 C 0.3776(3) 0.1064(3) 0.24675(14) 0.0698(7) Uani 1 1 d .
C7 C 0.3886(3) -0.3061(3) 0.13216(13) 0.0641(6) Uani 1 1 d .
C10 C 0.4324(3) -0.1583(3) 0.18780(14) 0.0698(7) Uani 1 1 d .
H10 H 0.5400 -0.1434 0.2235 0.084 Uiso 1 1 calc R
C8 C 0.4710(3) -0.4345(3) 0.14719(15) 0.0714(7) Uani 1 1 d .
H8 H 0.5579 -0.4233 0.1926 0.086 Uiso 1 1 calc R
C4 C 0.3017(3) -0.5967(3) 0.02882(14) 0.0648(6) Uani 1 1 d .
C11 C 0.3331(3) -0.0421(3) 0.19256(14) 0.0697(7) Uani 1 1 d .
H11 H 0.2243 -0.0580 0.1575 0.084 Uiso 1 1 calc R
C6 C 0.2655(3) -0.3269(3) 0.06134(14) 0.0699(7) Uani 1 1 d .
H6 H 0.2105 -0.2427 0.0482 0.084 Uiso 1 1 calc R
C13 C 0.2612(4) 0.2119(3) 0.24328(14) 0.0723(7) Uani 1 1 d .
H13 H 0.1517 0.1824 0.2088 0.087 Uiso 1 1 calc R
C9 C 0.4289(3) -0.5774(3) 0.09751(15) 0.0721(7) Uani 1 1 d .
H9 H 0.4856 -0.6611 0.1099 0.086 Uiso 1 1 calc R
C20 C 0.1737(4) 0.4682(3) 0.28207(15) 0.0766(7) Uani 1 1 d .
C14 C 0.2970(4) 0.3665(3) 0.28959(14) 0.0744(7) Uani 1 1 d .
C16 C 0.5500(4) 0.2734(3) 0.37550(16) 0.0861(8) Uani 1 1 d .
C5 C 0.2235(3) -0.4685(3) 0.01046(15) 0.0704(7) Uani 1 1 d .
H5 H 0.1420 -0.4784 -0.0367 0.084 Uiso 1 1 calc R
N1 N 0.1437(3) -0.9208(3) -0.13213(16) 0.0943(8) Uani 1 1 d .
C15 C 0.4782(4) 0.4113(3) 0.34303(17) 0.0910(9) Uani 1 1 d .
H15A H 0.4670 0.4902 0.3881 0.109 Uiso 1 1 calc R
H15B H 0.5658 0.4576 0.3128 0.109 Uiso 1 1 calc R
C3 C 0.1651(4) -0.7732(4) -0.09971(17) 0.0824(8) Uani 1 1 d .
H3 H 0.1233 -0.6962 -0.1263 0.099 Uiso 1 1 calc R
C17 C 0.5515(4) 0.1425(4) 0.30487(17) 0.0896(9) Uani 1 1 d .
H17A H 0.6504 0.1725 0.2761 0.108 Uiso 1 1 calc R
H17B H 0.5743 0.0484 0.3258 0.108 Uiso 1 1 calc R
O2 O 0.0464(4) 0.6921(2) 0.30926(18) 0.1276(9) Uani 1 1 d .
C22 C 0.1994(6) 0.6321(4) 0.32307(18) 0.0956(10) Uani 1 1 d .
C21 C 0.0068(4) 0.4174(3) 0.22859(17) 0.0814(8) Uani 1 1 d .
N3 N -0.1289(4) 0.3754(3) 0.18607(18) 0.1089(9) Uani 1 1 d .
O1 O 0.3384(4) 0.7047(3) 0.36233(15) 0.1326(10) Uani 1 1 d .
C1 C 0.2939(5) -0.8869(4) -0.00758(19) 0.0981(10) Uani 1 1 d .
H1 H 0.3558 -0.9074 0.0398 0.118 Uiso 1 1 calc R
C2 C 0.2251(5) -0.9911(4) -0.0742(2) 0.1029(10) Uani 1 1 d .
H2 H 0.2322 -1.0975 -0.0800 0.123 Uiso 1 1 calc R
C19 C 0.7447(5) 0.3284(4) 0.4193(2) 0.1217(13) Uani 1 1 d .
H19A H 0.7449 0.4138 0.4621 0.182 Uiso 1 1 calc R
H19B H 0.8207 0.3624 0.3820 0.182 Uiso 1 1 calc R
H19C H 0.7901 0.2435 0.4412 0.182 Uiso 1 1 calc R
C18 C 0.4315(5) 0.2155(4) 0.43440(18) 0.1141(12) Uani 1 1 d .
H18A H 0.4734 0.1253 0.4522 0.171 Uiso 1 1 calc R
H18B H 0.3081 0.1877 0.4083 0.171 Uiso 1 1 calc R
H18C H 0.4382 0.2967 0.4799 0.171 Uiso 1 1 calc R
C23 C 0.0389(9) 0.8551(4) 0.3458(3) 0.178(2) Uani 1 1 d U
H23A H 0.1504 0.8982 0.3820 0.214 Uiso 1 1 calc R
H23B H 0.0239 0.9194 0.3043 0.214 Uiso 1 1 calc R
C24 C -0.1167(8) 0.8526(6) 0.3906(4) 0.207(3) Uani 1 1 d U
H24A H -0.2206 0.7877 0.3580 0.310 Uiso 1 1 calc R
H24B H -0.1433 0.9571 0.4040 0.310 Uiso 1 1 calc R
H24C H -0.0876 0.8113 0.4392 0.310 Uiso 1 1 calc R

loop_
_atom_site_aniso_label
_atom_site_aniso_U_11
_atom_site_aniso_U_22
_atom_site_aniso_U_33
_atom_site_aniso_U_23
_atom_site_aniso_U_13
_atom_site_aniso_U_12
N2 0.0705(13) 0.0745(14) 0.0708(13) 0.0085(10) 0.0150(10) 0.0129(10)
C12 0.0763(16) 0.0747(16) 0.0579(13) 0.0091(12) 0.0074(11) 0.0145(13)
C7 0.0600(13) 0.0775(16) 0.0576(13) 0.0104(11) 0.0138(10) 0.0169(11)
C10 0.0651(14) 0.0831(17) 0.0616(14) 0.0091(12) 0.0073(11) 0.0190(13)
C8 0.0713(15) 0.0849(18) 0.0609(14) 0.0146(13) 0.0061(11) 0.0235(13)
C4 0.0603(13) 0.0743(16) 0.0633(14) 0.0114(12) 0.0183(11) 0.0152(12)
C11 0.0673(15) 0.0786(17) 0.0615(14) 0.0067(12) 0.0045(11) 0.0161(13)
C6 0.0666(15) 0.0777(17) 0.0685(15) 0.0110(13) 0.0095(12) 0.0249(12)
C13 0.0781(16) 0.0722(16) 0.0627(14) 0.0055(12) 0.0009(12) 0.0127(13)
C9 0.0770(16) 0.0762(16) 0.0686(15) 0.0162(13) 0.0131(12) 0.0252(13)
C20 0.100(2) 0.0651(16) 0.0628(14) 0.0063(12) 0.0114(13) 0.0110(14)
C14 0.0941(19) 0.0682(16) 0.0583(14) 0.0098(12) 0.0053(12) 0.0091(14)
C16 0.104(2) 0.0806(18) 0.0642(15) 0.0082(13) -0.0114(14) 0.0075(15)
C5 0.0616(14) 0.0865(18) 0.0633(14) 0.0072(13) 0.0073(11) 0.0204(13)
N1 0.0805(16) 0.0933(18) 0.0997(18) -0.0076(15) 0.0071(13) 0.0127(13)
C15 0.110(2) 0.0726(17) 0.0789(18) 0.0064(14) -0.0087(16) 0.0003(15)
C3 0.0699(16) 0.089(2) 0.0836(18) 0.0006(15) 0.0021(13) 0.0188(14)
C17 0.0898(19) 0.093(2) 0.0766(17) 0.0014(15) -0.0093(14) 0.0166(16)
O2 0.140(2) 0.0660(13) 0.175(2) -0.0117(14) 0.0483(18) 0.0217(14)
C22 0.148(3) 0.0675(19) 0.0700(17) 0.0093(14) 0.0172(19) 0.012(2)
C21 0.095(2) 0.0678(17) 0.0813(18) 0.0056(14) 0.0086(16) 0.0263(15)
N3 0.111(2) 0.0897(19) 0.121(2) 0.0035(16) -0.0095(18) 0.0387(16)
O1 0.195(3) 0.0728(14) 0.1057(17) -0.0025(12) -0.0358(17) 0.0084(15)
C1 0.134(3) 0.0745(19) 0.084(2) 0.0120(16) 0.0098(18) 0.0170(18)
C2 0.122(3) 0.078(2) 0.104(2) 0.0054(18) 0.011(2) 0.0153(18)
C19 0.125(3) 0.115(3) 0.103(2) 0.001(2) -0.035(2) 0.009(2)
C18 0.169(3) 0.097(2) 0.0676(18) 0.0102(16) 0.002(2) 0.006(2)
C23 0.294(7) 0.059(2) 0.182(5) -0.010(2) 0.071(4) 0.025(3)
C24 0.189(5) 0.182(5) 0.224(6) -0.082(4) 0.007(4) 0.096(4)

loop_
_atom_type_symbol
_atom_type_description
_atom_type_scat_dispersion_real
_atom_type_scat_dispersion_imag
_atom_type_scat_source
C C 0.0033 0.0016 'International Tables Vol C Tables 4.2.6.8 and 6.1.1.4'
H H 0.0000 0.0000 'International Tables Vol C Tables 4.2.6.8 and 6.1.1.4'
N N 0.0061 0.0033 'International Tables Vol C Tables 4.2.6.8 and 6.1.1.4'
O O 0.0106 0.0060 'International Tables Vol C Tables 4.2.6.8 and 6.1.1.4'

loop_
_geom_angle_atom_site_label_1
_geom_angle_atom_site_label_2
_geom_angle_atom_site_label_3
_geom_angle
C3 N2 C1 104.9(2)
C3 N2 C4 127.6(2)
C1 N2 C4 127.5(2)
C13 C12 C11 118.8(2)
C13 C12 C17 120.9(2)
C11 C12 C17 120.2(2)
C8 C7 C6 116.5(2)
C8 C7 C10 120.8(2)
C6 C7 C10 122.7(2)
C11 C10 C7 126.3(2)
C9 C8 C7 122.5(2)
C5 C4 C9 118.7(2)
C5 C4 N2 120.3(2)
C9 C4 N2 121.0(2)
C10 C11 C12 126.6(2)
C5 C6 C7 121.7(2)
C12 C13 C14 123.7(2)
C8 C9 C4 119.9(2)
C14 C20 C21 119.3(2)
C14 C20 C22 125.5(3)
C21 C20 C22 115.2(3)
C20 C14 C13 120.5(2)
C20 C14 C15 122.9(2)
C13 C14 C15 116.5(2)
C18 C16 C15 110.0(3)
C18 C16 C17 110.5(3)
C15 C16 C17 109.0(2)
C18 C16 C19 109.2(3)
C15 C16 C19 108.7(2)
C17 C16 C19 109.3(3)
C6 C5 C4 120.5(2)
C3 N1 C2 104.4(3)
C14 C15 C16 113.5(2)
N1 C3 N2 113.1(3)
C12 C17 C16 113.5(2)
C22 O2 C23 119.5(3)
O1 C22 O2 124.1(3)
O1 C22 C20 126.1(4)
O2 C22 C20 109.8(3)
N3 C21 C20 179.2(3)
C2 C1 N2 106.4(3)
C1 C2 N1 111.2(3)
C24 C23 O2 107.6(4)

loop_
_geom_bond_atom_site_label_1
_geom_bond_atom_site_label_2
_geom_bond_distance
N2 C3 1.359(3)
N2 C1 1.377(4)
N2 C4 1.421(3)
C12 C13 1.352(4)
C12 C11 1.448(3)
C12 C17 1.502(4)
C7 C8 1.390(4)
C7 C6 1.395(3)
C7 C10 1.455(3)
C10 C11 1.333(3)
C8 C9 1.374(4)
C4 C5 1.387(4)
C4 C9 1.386(3)
C6 C5 1.374(3)
C13 C14 1.433(3)
C20 C14 1.371(4)
C20 C21 1.430(4)
C20 C22 1.473(4)
C14 C15 1.509(4)
C16 C18 1.521(4)
C16 C15 1.529(4)
C16 C17 1.531(4)
C16 C19 1.537(4)
N1 C3 1.305(4)
N1 C2 1.358(4)
O2 C22 1.333(4)
O2 C23 1.476(4)
C22 O1 1.211(4)
C21 N3 1.155(3)
C1 C2 1.342(4)
C23 C24 1.474(7)

loop_
_geom_torsion_atom_site_label_1
_geom_torsion_atom_site_label_2
_geom_torsion_atom_site_label_3
_geom_torsion_atom_site_label_4
_geom_torsion
C8 C7 C10 C11 -161.1(3)
C6 C7 C10 C11 19.7(4)
C6 C7 C8 C9 -2.9(4)
C10 C7 C8 C9 177.8(2)
C3 N2 C4 C5 13.8(4)
C1 N2 C4 C5 -167.7(3)
C3 N2 C4 C9 -164.6(2)
C1 N2 C4 C9 13.9(4)
C7 C10 C11 C12 -178.8(2)
C13 C12 C11 C10 179.7(3)
C17 C12 C11 C10 0.5(4)
C8 C7 C6 C5 2.1(4)
C10 C7 C6 C5 -178.7(2)
C11 C12 C13 C14 -175.2(2)
C17 C12 C13 C14 3.9(4)
C7 C8 C9 C4 0.9(4)
C5 C4 C9 C8 2.0(4)
N2 C4 C9 C8 -179.5(2)
C21 C20 C14 C13 1.3(4)
C22 C20 C14 C13 -176.6(2)
C21 C20 C14 C15 178.5(3)
C22 C20 C14 C15 0.7(4)
C12 C13 C14 C20 179.0(3)
C12 C13 C14 C15 1.6(4)
C7 C6 C5 C4 0.8(4)
C9 C4 C5 C6 -2.9(4)
N2 C4 C5 C6 178.7(2)
C20 C14 C15 C16 151.2(3)
C13 C14 C15 C16 -31.4(4)
C18 C16 C15 C14 -67.9(3)
C17 C16 C15 C14 53.5(4)
C19 C16 C15 C14 172.5(3)
C2 N1 C3 N2 -0.7(3)
C1 N2 C3 N1 0.7(3)
C4 N2 C3 N1 179.5(2)
C13 C12 C17 C16 20.6(4)
C11 C12 C17 C16 -160.2(2)
C18 C16 C17 C12 73.4(3)
C15 C16 C17 C12 -47.7(4)
C19 C16 C17 C12 -166.4(3)
C23 O2 C22 O1 -2.5(6)
C23 O2 C22 C20 178.8(3)
C14 C20 C22 O1 8.0(5)
C21 C20 C22 O1 -169.9(3)
C14 C20 C22 O2 -173.4(3)
C21 C20 C22 O2 8.7(4)
C14 C20 C21 N3 82(24)
C22 C20 C21 N3 -100(24)
C3 N2 C1 C2 -0.5(3)
C4 N2 C1 C2 -179.3(2)
N2 C1 C2 N1 0.1(4)
C3 N1 C2 C1 0.3(4)
C22 O2 C23 C24 -125.8(5)
